data_4110965
loop_
_publ_author_name
'Michael D. Capracotta'
'Roger M. Sullivan'
'James D. Martin'

_publ_contact_author_address
;North Carolina State University
Box 8204
Raleigh, NC 27695-8240
;
_publ_contact_author_email jdmartin@ncsu.edu
_publ_contact_author_fax (919)515-8909
_publ_contact_author_name 'James D. Martin'
_publ_contact_author_phone (919)515-3402
_publ_section_title
;
 Sorptive Reconstruction of CuMCl4 (M = Al and Ga) upon Small-Molecule
 Binding and the Competitive Binding of CO and Ethylene
;
_journal_name_full 'Journal of the American Chemical Society'
_journal_page_first 13463
_journal_page_last 13473
_journal_paper_doi 10.1021/ja063172q
_journal_volume 128
_journal_year 2006
_chemical_formula_moiety 'C O Cu Ga Cl4'
_chemical_formula_structural 'C O Cu Ga Cl4'
_chemical_formula_sum 'C Cl4 Cu Ga O'
_chemical_formula_weight 303.09
_space_group_IT_number 2
_symmetry_cell_setting triclinic
_symmetry_space_group_name_Hall '-P 1'
_symmetry_space_group_name_H-M 'P -1'
_audit_author_name 'Michael Capracotta'
_audit_creation_date 2005-05-13T11:20
_audit_creation_method 'from EXP file using GSAS2CIF'
_audit_update_record ' 2005-05-13T11:20  Initial CIF as created by GSAS2CIF'
_cell_angle_alpha 80.998(18)
_cell_angle_beta 69.454(13)
_cell_angle_gamma 85.731(18)
_cell_formula_units_Z 2
_cell_length_a 6.8769(10)
_cell_length_b 7.0155(11)
_cell_length_c 8.7594(16)
_cell_volume 390.75(12)
_computing_structure_refinement GSAS
_diffrn_ambient_temperature 288
_diffrn_detector_type 'MAR 345 Image Plate'
_diffrn_radiation_polarisn_ratio 0.95
_diffrn_radiation_probe x-ray
_diffrn_radiation_wavelength 0.92137
_diffrn_source X-ray
_exptl_absorpt_correction_T_max 1.00000
_exptl_absorpt_correction_T_min 1.00000
_exptl_absorpt_process_details
;   GSAS Absorption/surface roughness correction: function number 0
 Debye-Scherrer absorption correction
Term (= MU.r/wave) =     0.88417E-06
Correction is not refined.
;
_pd_block_id 2005-05-13T11:20|COCUGACL4_phase2|Michael_Capracotta||
_pd_calc_method 'Rietveld Refinement'
_pd_meas_2theta_range_inc 0.03
_pd_meas_2theta_range_max 180.0
_pd_meas_2theta_range_min 0.0
_pd_phase_name COCuGaCl4
_pd_proc_2theta_range_inc 0.03
_pd_proc_2theta_range_max 180.0
_pd_proc_2theta_range_min 0.0
_pd_proc_info_datetime 2005-05-13T11:20:25
_pd_proc_ls_background_function
;   GSAS Background function number 1 with 12 terms.
 Shifted Chebyshev function of 1st kind
      1:   1.088320E+06 2:  -2.061910E+06 3:   1.890080E+06 4:  -1.636060E+06
      5:   1.332750E+06 6:  -1.028210E+06 7:    722633.     8:   -490096.    
      9:    287963.    10:   -147151.    11:    62844.5    12:   -16564.6    
;
_pd_proc_ls_pref_orient_corr
;   Spherical Harmonic ODF
 PHASE 6 spherical harmonic order= 12
 The sample symmetry is: cylindrical (fiber texture)
 Index =  2  0 -2   Coeff=    1.7338
 Index =  2  0 -1   Coeff=    0.0634
 Index =  2  0  0   Coeff=   -2.7743
 Index =  2  0  1   Coeff=    0.6324
 Index =  2  0  2   Coeff=    1.4007
 Index =  4  0 -4   Coeff=    1.1731
 Index =  4  0 -3   Coeff=    0.2367
 Index =  4  0 -2   Coeff=    0.4862
 Index =  4  0 -1   Coeff=    3.4671
 Index =  4  0  0   Coeff=    1.9312
 Index =  4  0  1   Coeff=   -5.2163
 Index =  4  0  2   Coeff=    2.2978
 Index =  4  0  3   Coeff=    2.4752
 Index =  4  0  4   Coeff=   -0.9014
 Index =  6  0 -6   Coeff=  -11.2295
 Index =  6  0 -5   Coeff=    5.7435
 Index =  6  0 -4   Coeff=  -13.5345
 Index =  6  0 -3   Coeff=   -2.3278
 Index =  6  0 -2   Coeff=   11.2609
 Index =  6  0 -1   Coeff=   -1.5138
 Index =  6  0  0   Coeff=   14.1014
 Index =  6  0  1   Coeff=   -0.2083
 Index =  6  0  2   Coeff=    5.6107
 Index =  6  0  3   Coeff=    3.7268
 Index =  6  0  4   Coeff=   -0.3306
 Index =  6  0  5   Coeff=    2.0013
 Index =  6  0  6   Coeff=    0.3990
 Index =  8  0 -8   Coeff=   23.5798
 Index =  8  0 -7   Coeff=  -13.2251
 Index =  8  0 -6   Coeff=   -6.8851
 Index =  8  0 -5   Coeff=   -1.1329
 Index =  8  0 -4   Coeff=  -10.4684
 Index =  8  0 -3   Coeff=   12.2369
 Index =  8  0 -2   Coeff=   -3.5661
 Index =  8  0 -1   Coeff=  -15.1038
 Index =  8  0  0   Coeff=   10.0911
 Index =  8  0  1   Coeff=    3.9721
 Index =  8  0  2   Coeff=    1.7561
 Index =  8  0  3   Coeff=   -1.9849
 Index =  8  0  4   Coeff=    1.6536
 Index =  8  0  5   Coeff=  -17.3660
 Index =  8  0  6   Coeff=    3.0079
 Index =  8  0  7   Coeff=   -0.7572
 Index =  8  0  8   Coeff=   -9.6381
 Index = 10  0-10   Coeff=   -3.8999
 Index = 10  0 -9   Coeff=  -11.9191
 Index = 10  0 -8   Coeff=   -4.4193
 Index = 10  0 -7   Coeff=    6.2346
 Index = 10  0 -6   Coeff=   -4.2928
 Index = 10  0 -5   Coeff=   -8.4247
 Index = 10  0 -4   Coeff=    5.5357
 Index = 10  0 -3   Coeff=    7.2723
 Index = 10  0 -2   Coeff=   -6.7189
 Index = 10  0 -1   Coeff=    9.7217
 Index = 10  0  0   Coeff=    1.5496
 Index = 10  0  1   Coeff=   -8.1229
 Index = 10  0  2   Coeff=    4.8950
 Index = 10  0  3   Coeff=   12.1565
 Index = 10  0  4   Coeff=    4.1730
 Index = 10  0  5   Coeff=   -4.8733
 Index = 10  0  6   Coeff=    8.9373
 Index = 10  0  7   Coeff=    0.8266
 Index = 10  0  8   Coeff=   -1.5668
 Index = 10  0  9   Coeff=   -9.1732
 Index = 10  0 10   Coeff=   -8.4768
 Index = 12  0-12   Coeff=    7.9496
 Index = 12  0-11   Coeff=   -4.0954
 Index = 12  0-10   Coeff=    7.2409
 Index = 12  0 -9   Coeff=   -5.8181
 Index = 12  0 -8   Coeff=   -8.9719
 Index = 12  0 -7   Coeff=  -12.5282
 Index = 12  0 -6   Coeff=    0.3904
 Index = 12  0 -5   Coeff=   -4.9212
 Index = 12  0 -4   Coeff=    1.8293
 Index = 12  0 -3   Coeff=  -17.9854
 Index = 12  0 -2   Coeff=    9.4715
 Index = 12  0 -1   Coeff=   15.3448
 Index = 12  0  0   Coeff=   -0.3810
 Index = 12  0  1   Coeff=    6.1206
 Index = 12  0  2   Coeff=    0.6342
 Index = 12  0  3   Coeff=    8.2874
 Index = 12  0  4   Coeff=   -6.5610
 Index = 12  0  5   Coeff=    1.9681
 Index = 12  0  6   Coeff=   -6.3429
 Index = 12  0  7   Coeff=    0.2075
 Index = 12  0  8   Coeff=   15.8623
 Index = 12  0  9   Coeff=    6.6576
 Index = 12  0 10   Coeff=   -9.1188
 Index = 12  0 11   Coeff=  -17.9365
 Index = 12  0 12   Coeff=   -8.7709
;
_pd_proc_ls_prof_R_factor 0.0551
_pd_proc_ls_prof_wR_expected 0.0030
_pd_proc_ls_prof_wR_factor 0.0893
_refine_ls_goodness_of_fit_all 30.81
_refine_ls_matrix_type full
_refine_ls_number_parameters 90
_refine_ls_number_restraints 1
_refine_ls_R_Fsqd_factor 0.39704
_refine_ls_shift/su_max 0.01
_refine_ls_shift/su_mean 0.00
_reflns_d_resolution_high 1.492
_reflns_d_resolution_low 8.122
_reflns_limit_h_max 4
_reflns_limit_h_min 0
_reflns_limit_k_max 4
_reflns_limit_k_min -4
_reflns_limit_l_max 6
_reflns_limit_l_min -5
_reflns_number_total 278
_cod_data_source_file ja063172qsi20060505_064838_2.cif
_cod_data_source_block COCUGACL4
_cod_original_cell_volume 390.75(11)
_cod_database_code 4110965
_cod_database_fobs_code 4110965
_gsas_exptl_extinct_corr_t_min 1.00000
_gsas_exptl_extinct_corr_t_max 1.00000

loop_
_symmetry_equiv_pos_site_id
_symmetry_equiv_pos_as_xyz
1 +x,+y,+z
-1 -x,-y,-z

loop_
_atom_site_type_symbol
_atom_site_label
_atom_site_fract_x
_atom_site_fract_y
_atom_site_fract_z
_atom_site_occupancy
_atom_site_thermal_displace_type
_atom_site_U_iso_or_equiv
_atom_site_symmetry_multiplicity
Cu CU1 0.02376 0.73508 0.21855 1.0 Uiso 0.01628 2
Ga GA2 0.2011 0.7558 -0.23826 1.0 Uiso 0.01757 2
Cl CL3 -0.07258 0.75868 -0.0195 1.0 Uiso 0.03464 2
Cl CL4 -0.2114 0.96919 0.38395 1.0 Uiso 0.00601 2
Cl CL5 -0.15641 0.45501 0.37853 1.0 Uiso 0.05735 2
Cl CL6 0.47157 0.69499 -0.1804 1.0 Uiso 0.02677 2
C C7 0.2892 0.7746 0.2157 1.0 Uiso -0.09 2
O O8 0.4415 0.8046 0.2211 1.0 Uiso -0.04543 2

loop_
_atom_type_symbol
_atom_type_scat_dispersion_real
_atom_type_scat_dispersion_imag
_atom_type_scat_Cromer_Mann_a1
_atom_type_scat_Cromer_Mann_a2
_atom_type_scat_Cromer_Mann_a3
_atom_type_scat_Cromer_Mann_a4
_atom_type_scat_Cromer_Mann_b1
_atom_type_scat_Cromer_Mann_b2
_atom_type_scat_Cromer_Mann_b3
_atom_type_scat_Cromer_Mann_b4
_atom_type_scat_Cromer_Mann_c
_atom_type_scat_source
Cu 0.000 0.000 13.3380 3.58280 7.16760 0.24700 5.61580 11.3966 1.67350 64.8126 1.19100 International_Tables_Vol_C
Ga 0.000 0.000 15.2354 3.06690 6.70060 0.24120 4.35910 10.7805 2.96230 61.4135 1.71890 International_Tables_Vol_C
Cl 0.000 0.000 11.4604 0.01040 7.19640 1.16620 6.25560 18.5194 1.64550 47.7784 -9.5574 International_Tables_Vol_C
C 0.000 0.000 2.31000 20.8439 1.02000 10.2075 1.58860 0.56870 0.86500 51.6512 0.21560 International_Tables_Vol_C
O 0.000 0.000 3.04850 13.2771 2.28680 5.70110 1.54630 0.32390 0.86700 32.9089 0.25080 International_Tables_Vol_C

loop_
_geom_angle_atom_site_label_1
_geom_angle_atom_site_label_2
_geom_angle_atom_site_label_3
_geom_angle
_geom_angle_site_symmetry_1
_geom_angle_site_symmetry_3
_geom_angle_publ_flag
CL3 CU1 CL4 104.070(15) 1_555 1_555 n
CL3 CU1 CL5 101.087(16) 1_555 1_555 n
CL3 CU1 C7 124.825(12) 1_555 1_555 n
CL4 CU1 CL5 96.045(15) 1_555 1_555 n
CL4 CU1 C7 107.014(14) 1_555 1_555 n
CL5 CU1 C7 119.265(15) 1_555 1_555 n
CL3 GA2 CL4 106.941(21) 1_555 -1_575 n
CL3 GA2 CL5 107.896(18) 1_555 -1_565 n
CL3 GA2 CL6 111.852(14) 1_555 1_555 n
CL4 GA2 CL5 106.711(13) -1_575 -1_565 n
CL4 GA2 CL6 111.802(16) -1_575 1_555 n
CL5 GA2 CL6 111.363(14) -1_565 1_555 n
CU1 CL3 GA2 110.388(14) 1_555 1_555 n
CU1 CL4 GA2 110.564(16) 1_555 -1_575 n
CU1 CL5 GA2 115.102(14) 1_555 -1_565 n
CU1 C7 O8 175.8600(11) 1_555 1_555 n

loop_
_geom_bond_atom_site_label_1
_geom_bond_atom_site_label_2
_geom_bond_distance
_geom_bond_site_symmetry_2
_geom_bond_publ_flag
CU1 CL3 2.3790(4) 1_555 n
CU1 CL4 2.4731(6) 1_555 n
CU1 CL5 2.3752(6) 1_555 n
CU1 C7 1.85764(29) 1_555 n
GA2 CL3 2.1655(4) 1_555 n
GA2 CL4 2.1313(5) -1_575 n
GA2 CL5 2.1663(4) -1_565 n
GA2 CL6 2.09151(31) 1_555 n
CL3 CU1 2.3790(4) 1_555 n
CL3 GA2 2.1655(4) 1_555 n
CL4 CU1 2.4731(6) 1_555 n
CL4 GA2 2.1313(5) -1_575 n
CL5 CU1 2.3752(6) 1_555 n
CL5 GA2 2.1663(4) -1_565 n
CL6 GA2 2.09151(31) 1_555 n
C7 CU1 1.85764(29) 1_555 n
C7 O8 1.10191(17) 1_555 n
O8 C7 1.10191(17) 1_555 n

loop_
_pd_block_diffractogram_id
2005-05-13T11:20|COCUGACL4_H_01|Michael_Capracotta|BNL_X7B
